data_7135029
loop_
_publ_author_name
'Wieneke, Jan'
'Cirigliano, Francesco'
'Schorpp, Marcel'

_publ_section_title
;
 A diazadiphospholenium cation featuring a reactive P&#xe006;P bond:
 synthesis and reversible main-group bond activation.
;
_journal_issue 90
_journal_name_full 'Chemical communications (Cambridge, England)'
_journal_page_first 17601
_journal_page_last 17604
_journal_paper_doi 10.1039/d5cc04820f
_journal_volume 61
_journal_year 2025
_chemical_formula_moiety 'C44 H51 N2 P Se2'
_chemical_formula_sum 'C44 H51 N2 P Se2'
_chemical_formula_weight 796.75
_space_group_crystal_system triclinic
_space_group_IT_number 2
_space_group_name_Hall '-P 1'
_space_group_name_H-M_alt 'P -1'
_atom_sites_solution_hydrogens geom
_atom_sites_solution_primary dual
_audit_creation_date 2025-08-13
_audit_creation_method
;
Olex2 1.5
(compiled 2025.07.13 svn.rb7424aed for OlexSys, GUI svn.r7314)
;
_audit_update_record
;
2025-08-13 deposited with the CCDC.	2025-09-29 downloaded from the CCDC.
;
_cell_angle_alpha 82.912(2)
_cell_angle_beta 80.297(2)
_cell_angle_gamma 71.160(2)
_cell_formula_units_Z 2
_cell_length_a 9.8450(2)
_cell_length_b 10.4186(3)
_cell_length_c 21.0183(5)
_cell_measurement_reflns_used 12755
_cell_measurement_temperature 123.00(10)
_cell_measurement_theta_max 75.0720
_cell_measurement_theta_min 4.2430
_cell_volume 2005.68(9)
_computing_cell_refinement 'CrysAlisPro 1.171.44.100a (Rigaku OD, 2025)'
_computing_data_collection 'CrysAlisPro 1.171.44.100a (Rigaku OD, 2025)'
_computing_data_reduction 'CrysAlisPro 1.171.44.100a (Rigaku OD, 2025)'
_computing_molecular_graphics 'Olex2 1.5 (Dolomanov et al., 2009)'
_computing_publication_material 'Olex2 1.5 (Dolomanov et al., 2009)'
_computing_structure_refinement 'SHELXL 2019/3 (Sheldrick, 2015)'
_computing_structure_solution 'SHELXT 2018/2 (Sheldrick, 2018)'
_diffrn_ambient_environment N~2~
_diffrn_ambient_temperature 123.00(10)
_diffrn_detector 'Hybrid Pixel Array Detector'
_diffrn_detector_area_resol_mean 10.0000
_diffrn_detector_type 'HyPix-Arc 150'
_diffrn_measured_fraction_theta_full 0.996
_diffrn_measured_fraction_theta_max 0.975
_diffrn_measurement_details
;
List of Runs (angles in degrees, time in seconds):

  # Type    Start    End  Width  t~exp~   \w     \q     \k     \f   Frames
#--------------------------------------------------------------------------
  1  \w     56.00  82.00   0.50    0.85    --   62.91-150.00 161.00   52
  2  \w     34.00  60.00   0.50    0.85    --   62.91-123.00 -35.00   52
  3  \w    -91.00 -66.00   0.50    0.85    --  -63.77 150.00-153.00   50
  4  \w    -73.00 -48.00   0.50    0.85    --  -63.77 123.00  44.00   50
  5  \w   -100.00 -59.00   0.50    0.85    --  -63.77-150.00 161.00   82
  6  \w    -91.00 -65.00   0.50    0.85    --  -73.68 123.00  44.00   52
  7  \w   -117.00 -92.00   0.50    0.85    --  -73.68 150.00-153.00   50
  8  \w     44.00  69.00   0.50    0.85    --   75.92-123.00 -35.00   50
  9  \w     54.00  79.00   0.50    0.85    --   75.92-150.00 161.00   50
 10  \w     62.00  87.00   0.50    0.85    --   75.92 150.00-153.00   50
 11  \w    -93.00 -68.00   0.50    0.85    --  -76.61 123.00  44.00   50
 12  \w   -110.00 -85.00   0.50    0.85    --  -76.61-150.00 161.00   50
 13  \w   -103.00 -78.00   0.50    0.85    --  -76.61 150.00-153.00   50
 14  \w     35.00  87.00   0.50    0.85    --   62.91   0.00-120.00  104
 15  \w     25.00  71.00   0.50    0.85    --   62.91 -95.00  30.00   92
 16  \w     26.00  98.00   0.50    0.85    --   62.91   0.00 120.00  144
 17  \w     29.00  66.00   0.50    0.85    --   62.91 -95.00-150.00   74
 18  \w     29.00  64.00   0.50    0.85    --   62.91 -95.00 -30.00   70
 19  \w    -61.00 -35.00   0.50    0.85    --  -63.77   0.00-120.00   52
 20  \w    -81.00 -36.00   0.50    0.85    --  -63.77 125.00   0.00   90
 21  \w    -87.00 -37.00   0.50    0.85    --  -63.77 125.00 120.00  100
 22  \w   -101.00 -71.00   0.50    0.85    --  -63.77   0.00-120.00   60
 23  \w    -66.00 -37.00   0.50    0.85    --  -73.68 125.00  90.00   58
 24  \w   -100.00 -34.00   0.50    0.85    --  -73.68 125.00-180.00  132
 25  \w     45.00  71.00   0.50    0.85    --   75.92  15.00  30.00   52
 26  \w     76.00 115.00   0.50    0.85    --   75.92  15.00  30.00   78
 27  \w    -83.00 -57.00   0.50    0.85    --  -78.25 139.00 -56.23   52
 28  \w   -115.00 -90.00   0.50    0.85    --  -78.25 139.00 -56.23   50
 29  \w    -61.00 -36.00   0.50    0.85    --  -78.25 136.00 134.87   50
 30  \w    -89.00 -63.00   0.50    0.85    --  -78.25 112.00 -37.61   52
 31  \w    -75.00 -49.00   0.50    0.85    --  -78.25 135.00  68.28   52
 32  \w   -122.00 -96.00   0.50    0.85    --  -78.25 -36.00-136.07   52
 33  \w    -89.00 -63.00   0.50    0.85    --  -78.25 119.00 173.31   52
 34  \w    -85.00 -59.00   0.50    0.85    --  -78.25 125.00 106.20   52
 35  \w   -109.00 -84.00   0.50    0.85    --  -78.25 -90.00 154.97   50
 36  \w   -126.00 -92.00   0.50    0.85    --  -78.25 -30.00  29.46   68
 37  \w   -105.00 -79.00   0.50    0.85    --  -78.25 -86.00 -62.00   52
 38  \w   -104.00 -79.00   0.50    0.85    --  -78.25 -90.00 130.95   50
 39  \w    -91.00 -60.00   0.50    0.85    --  -78.25 130.00-114.33   62
 40  \w   -102.00 -76.00   0.50    0.85    --  -78.25 130.00 131.25   52
 41  \w   -113.00 -87.00   0.50    0.85    --  -78.25 136.00 134.87   52
 42  \w    -76.00 -50.00   0.50    0.85    --  -78.25 117.00-167.46   52
 43  \w    -70.00 -38.00   0.50    0.85    --  -78.25 116.00-154.13   64
 44  \w    -89.00 -64.00   0.50    0.85    --  -78.25 115.00-120.46   50
 45  \w   -115.00 -84.00   0.50    0.85    --  -78.25 139.00-161.40   62
 46  \w    -85.00 -47.00   0.50    0.85    --  -78.25 122.00 165.88   76
 47  \w   -107.00 -82.00   0.50    0.85    --  -78.25 127.00 179.71   50
 48  \w   -103.00 -78.00   0.50    0.85    --  -78.25 134.00   8.97   50
 49  \w   -117.00 -92.00   0.50    0.85    --  -78.25 -48.00   9.36   50
 50  \w    -69.00 -43.00   0.50    0.85    --  -78.25 125.00   3.23   52
 51  \w    -79.00 -43.00   0.50    0.85    --  -78.25  96.00  17.30   72
 52  \w    -84.00 -59.00   0.50    0.85    --  -78.25 113.00 -52.84   50
 53  \w    -82.00 -56.00   0.50    0.85    --  -78.25 136.00 -91.34   52
 54  \w   -105.00 -79.00   0.50    0.85    --  -78.25 125.00   3.23   52
 55  \w   -111.00 -85.00   0.50    0.85    --  -78.25 134.00 178.48   52
 56  \w   -107.00 -82.00   0.50    0.85    --  -78.25 -82.00  29.08   50
 57  \w   -112.00 -86.00   0.50    0.85    --  -78.25 135.00  68.28   52
 58  \w    -88.00 -62.00   0.50    0.85    --  -78.25 113.00 103.59   52
 59  \w   -115.00 -56.00   0.50    0.85    --  -78.25 142.00-106.75  118
 60  \w    -70.00 -41.00   0.50    0.85    --  -78.25  72.00 176.97   58
 61  \w    -94.00 -69.00   0.50    0.85    --  -78.25 117.00-131.73   50
 62  \w    -96.00 -60.00   0.50    0.85    --  -78.25 122.00  32.86   72
 63  \w   -111.00 -86.00   0.50    0.85    --  -78.25 -69.00-152.02   50
 64  \w    -65.00 -40.00   0.50    0.85    --  -78.25  60.00-135.42   50
 65  \w    -76.00 -50.00   0.50    0.85    --  -78.25 117.00 -23.48   52
 66  \w    -68.00 -41.00   0.50    0.85    --  -78.25  62.00   5.84   54
 67  \w   -103.00 -77.00   0.50    0.85    --  -78.25 122.00 120.56   52
 68  \w   -120.00 -86.00   0.50    0.85    --  -78.25 147.00-139.74   68
 69  \w   -105.00 -80.00   0.50    0.85    --  -78.25 134.00  43.77   50
 70  \w     90.00 120.00   0.50    0.85    --   79.75  22.00-143.47   60
 71  \w     48.00  80.00   0.50    0.85    --   79.75  18.00 155.12   64
 72  \w     40.00  76.00   0.50    0.85    --   79.75  -4.00 144.02   72
 73  \w     92.00 117.00   0.50    0.85    --   79.75   1.00-170.23   50
 74  \w     64.00  89.00   0.50    0.85    --   79.75  22.00 -14.47   50
 75  \w     50.00  78.00   0.50    0.85    --   79.75   1.00-170.23   56
 76  \w     68.00  94.00   0.50    0.85    --   79.75  21.00 -83.22   52
 77  \w     80.00 113.00   0.50    0.85    --   79.75  22.00 -61.40   66
 78  \w     66.00 103.00   0.50    0.85    --   79.75  22.00  67.84   74
 79  \w     66.00  92.00   0.50    0.85    --   79.75  23.00 176.33   52
 80  \w     48.00 102.00   0.50    0.85    --   79.75-118.00 131.80  108
 81  \w     53.00  97.00   0.50    0.85    --   79.75  14.00  31.02   88
 82  \w     49.00 122.00   0.50    0.85    --   79.75  10.00 105.41  146
 83  \w     90.00 121.00   0.50    0.85    --   79.75   6.00-152.22   62
 84  \w     61.00  87.00   0.50    0.85    --   79.75   6.00-152.22   52
 85  \w     77.00 103.00   0.50    0.85    --   79.75  21.00-113.18   52
 86  \w     71.00 110.00   0.50    0.85    --   79.75  22.00  21.47   78
 87  \w     67.00 101.00   0.50    0.85    --   79.75  22.00-161.46   68
;
_diffrn_measurement_device 'four-circle diffractometer'
_diffrn_measurement_device_type 'XtaLAB Synergy R, DW system, HyPix-Arc 150'
_diffrn_measurement_method '\w scans'
_diffrn_orient_matrix_type 'CrysAlisPro convention (1999,Acta A55,543-557)'
_diffrn_orient_matrix_UB_11 -0.0063925000
_diffrn_orient_matrix_UB_12 -0.0116573000
_diffrn_orient_matrix_UB_13 0.0741581000
_diffrn_orient_matrix_UB_21 -0.0630044000
_diffrn_orient_matrix_UB_22 -0.1189354000
_diffrn_orient_matrix_UB_23 0.0050349000
_diffrn_orient_matrix_UB_31 0.1544346000
_diffrn_orient_matrix_UB_32 -0.1013055000
_diffrn_orient_matrix_UB_33 -0.0059199000
_diffrn_radiation_monochromator mirror
_diffrn_radiation_probe x-ray
_diffrn_radiation_type 'Cu K\a'
_diffrn_radiation_wavelength 1.54184
_diffrn_reflns_av_R_equivalents 0.0622
_diffrn_reflns_av_unetI/netI 0.0383
_diffrn_reflns_Laue_measured_fraction_full 0.996
_diffrn_reflns_Laue_measured_fraction_max 0.975
_diffrn_reflns_limit_h_max 12
_diffrn_reflns_limit_h_min -12
_diffrn_reflns_limit_k_max 13
_diffrn_reflns_limit_k_min -13
_diffrn_reflns_limit_l_max 26
_diffrn_reflns_limit_l_min -26
_diffrn_reflns_number 48190
_diffrn_reflns_point_group_measured_fraction_full 0.996
_diffrn_reflns_point_group_measured_fraction_max 0.975
_diffrn_reflns_theta_full 67.684
_diffrn_reflns_theta_max 75.503
_diffrn_reflns_theta_min 4.280
_diffrn_source 'Rotating-anode X-ray tube'
_diffrn_source_type 'Rigaku (Cu) X-ray Source'
_exptl_absorpt_coefficient_mu 2.913
_exptl_absorpt_correction_T_max 1.00000
_exptl_absorpt_correction_T_min 0.55723
_exptl_absorpt_correction_type multi-scan
_exptl_absorpt_process_details
;
CrysAlisPro 1.171.44.100a (Rigaku Oxford Diffraction, 2025)
Empirical absorption correction using spherical harmonics,
implemented in SCALE3 ABSPACK scaling algorithm.
;
_exptl_crystal_colour yellow
_exptl_crystal_colour_primary yellow
_exptl_crystal_density_diffrn 1.319
_exptl_crystal_description needle
_exptl_crystal_F_000 824
_exptl_crystal_size_max 0.21
_exptl_crystal_size_mid 0.04
_exptl_crystal_size_min 0.02
_refine_diff_density_max 0.948
_refine_diff_density_min -0.890
_refine_diff_density_rms 0.094
_refine_ls_extinction_method none
_refine_ls_goodness_of_fit_ref 1.039
_refine_ls_hydrogen_treatment constr
_refine_ls_matrix_type full
_refine_ls_number_parameters 451
_refine_ls_number_reflns 8100
_refine_ls_number_restraints 0
_refine_ls_restrained_S_all 1.039
_refine_ls_R_factor_all 0.0543
_refine_ls_R_factor_gt 0.0456
_refine_ls_shift/su_max 0.002
_refine_ls_shift/su_mean 0.000
_refine_ls_structure_factor_coef Fsqd
_refine_ls_weighting_details 'w=1/[\s^2^(Fo^2^)+(0.0847P)^2^+0.5317P] where P=(Fo^2^+2Fc^2^)/3'
_refine_ls_weighting_scheme calc
_refine_ls_wR_factor_gt 0.1217
_refine_ls_wR_factor_ref 0.1268
_reflns_Friedel_coverage 0.000
_reflns_number_gt 6865
_reflns_number_total 8100
_reflns_threshold_expression 'I > 2\s(I)'
_cod_data_source_file d5cc04820f2.cif
_cod_data_source_block exp_6143_auto
_cod_depositor_comments 'Adding full bibliography for 7135028--7135034.cif.'
_cod_database_code 7135029
_shelx_shelxl_version_number 2019/3
_chemical_oxdiff_formula 'C H N P Se'
_shelx_space_group_comment
;
The symmetry employed for this shelxl refinement is uniquely defined
by the following loop, which should always be used as a source of
symmetry information in preference to the above space-group names.
They are only intended as comments.
;
_diffrn_oxdiff_digest_od_ed
;

;
_olex2_refinement_description
;
1. Fixed Uiso
 At 1.2 times of:
  All C(H) groups
 At 1.5 times of:
  All C(H,H,H) groups
2.a Ternary CH refined with riding coordinates:
 C18(H18), C30(H30), C15(H15), C27(H27)
2.b Aromatic/amide H refined with riding coordinates:
 C3(H3), C40(H40), C44(H44), C41(H41), C4(H4), C7(H7), C11(H11), C6(H6),
 C43(H43), C34(H34), C42(H42), C13(H13), C38(H38), C12(H12), C25(H25), C23(H23),
  C36(H36), C35(H35), C24(H24), C37(H37)
2.c Idealised Me refined as rotating group:
 C19(H19A,H19B,H19C), C20(H20A,H20B,H20C), C31(H31A,H31B,H31C), C8(H8A,H8B,
 H8C), C28(H28A,H28B,H28C), C16(H16A,H16B,H16C), C29(H29A,H29B,H29C), C32(H32A,
 H32B,H32C), C17(H17A,H17B,H17C)
;
_olex2_exptl_crystal_mounting_method 'The crystal was mounted on a MITIGEN holder in perfluoroether oil'
_olex2_submission_special_instructions 'No special instructions were received'
_oxdiff_exptl_absorpt_empirical_details
;
Empirical correction (ABSPACK) includes:
- Absorption correction using spherical harmonics
- Frame scaling
;
_oxdiff_exptl_absorpt_empirical_full_max 2.037
_oxdiff_exptl_absorpt_empirical_full_min 0.484

loop_
_space_group_symop_operation_xyz
'x, y, z'
'-x, -y, -z'

loop_
_atom_site_label
_atom_site_type_symbol
_atom_site_fract_x
_atom_site_fract_y
_atom_site_fract_z
_atom_site_U_iso_or_equiv
_atom_site_adp_type
_atom_site_occupancy
_atom_site_site_symmetry_order
_atom_site_calc_flag
_atom_site_refinement_flags_posn
_atom_site_refinement_flags_adp
_atom_site_refinement_flags_occupancy
_atom_site_disorder_assembly
_atom_site_disorder_group
Se2 Se 0.21910(3) 0.02286(3) 0.66567(2) 0.02931(10) Uani 1 1 d . . . . .
Se1 Se 0.04227(3) 0.37089(3) 0.67285(2) 0.03319(10) Uani 1 1 d . . . . .
P1 P 0.26997(7) 0.22258(7) 0.65764(3) 0.02659(15) Uani 1 1 d . . . . .
N2 N 0.1450(2) 0.1534(2) 0.78891(11) 0.0279(5) Uani 1 1 d . . . . .
N1 N 0.3315(2) 0.2201(2) 0.73024(11) 0.0260(5) Uani 1 1 d . . . . .
C39 C 0.2838(3) -0.0125(3) 0.57575(13) 0.0297(6) Uani 1 1 d . . . . .
C3 C 0.3383(3) 0.3460(3) 0.84718(14) 0.0330(6) Uani 1 1 d . . . . .
H3 H 0.335956 0.404557 0.808688 0.040 Uiso 1 1 calc R U . . .
C10 C 0.5326(3) 0.3175(3) 0.69644(14) 0.0295(6) Uani 1 1 d . . . . .
C9 C 0.4855(3) 0.2070(3) 0.72356(13) 0.0279(5) Uani 1 1 d . . . . .
C18 C 0.4321(3) 0.4551(3) 0.67467(14) 0.0310(6) Uani 1 1 d . . . . .
H18 H 0.329817 0.454724 0.688163 0.037 Uiso 1 1 calc R U . . .
C2 C 0.2991(3) 0.2283(3) 0.84865(13) 0.0294(6) Uani 1 1 d . . . . .
C40 C 0.4040(3) -0.1235(3) 0.55935(14) 0.0327(6) Uani 1 1 d . . . . .
H40 H 0.456747 -0.178564 0.592084 0.039 Uiso 1 1 calc R U . . .
C44 C 0.2082(3) 0.0680(3) 0.52768(14) 0.0347(6) Uani 1 1 d . . . . .
H44 H 0.126273 0.144095 0.538691 0.042 Uiso 1 1 calc R U . . .
C1 C 0.2526(3) 0.1957(3) 0.79063(13) 0.0269(5) Uani 1 1 d . . . . .
C14 C 0.5851(3) 0.0816(3) 0.74192(14) 0.0316(6) Uani 1 1 d . . . . .
C41 C 0.4467(3) -0.1537(3) 0.49558(15) 0.0371(7) Uani 1 1 d . . . . .
H41 H 0.529123 -0.229430 0.484617 0.045 Uiso 1 1 calc R U . . .
C5 C 0.3849(3) 0.2949(3) 0.95791(15) 0.0361(6) Uani 1 1 d . . . . .
C33 C 0.0782(3) 0.5193(3) 0.61644(15) 0.0344(6) Uani 1 1 d . . . . .
C30 C 0.1506(3) -0.1215(3) 0.83255(14) 0.0328(6) Uani 1 1 d . . . . .
H30 H 0.218868 -0.088053 0.799036 0.039 Uiso 1 1 calc R U . . .
C4 C 0.3803(3) 0.3786(3) 0.90098(14) 0.0355(6) Uani 1 1 d . . . . .
H4 H 0.406481 0.459321 0.899015 0.043 Uiso 1 1 calc R U . . .
C7 C 0.3007(3) 0.1452(3) 0.90634(14) 0.0338(6) Uani 1 1 d . . . . .
H7 H 0.272302 0.065607 0.908728 0.041 Uiso 1 1 calc R U . . .
C11 C 0.6812(3) 0.3010(3) 0.68768(17) 0.0404(7) Uani 1 1 d . . . . .
H11 H 0.715098 0.374573 0.668714 0.048 Uiso 1 1 calc R U . . .
C19 C 0.4553(3) 0.4823(3) 0.60118(15) 0.0371(7) Uani 1 1 d . . . . .
H19A H 0.555139 0.483035 0.586993 0.056 Uiso 1 1 calc R U . . .
H19B H 0.387949 0.570590 0.588705 0.056 Uiso 1 1 calc R U . . .
H19C H 0.437799 0.410588 0.580698 0.056 Uiso 1 1 calc R U . . .
C21 C 0.0440(3) 0.1354(3) 0.84364(13) 0.0295(6) Uani 1 1 d . . . . .
C6 C 0.3434(3) 0.1783(3) 0.95981(15) 0.0378(7) Uani 1 1 d . . . . .
H6 H 0.344485 0.120682 0.998581 0.045 Uiso 1 1 calc R U . . .
C22 C 0.0401(3) 0.0023(3) 0.86334(15) 0.0341(6) Uani 1 1 d . . . . .
C15 C 0.5454(3) -0.0456(3) 0.76778(15) 0.0348(6) Uani 1 1 d . . . . .
H15 H 0.437413 -0.021927 0.774199 0.042 Uiso 1 1 calc R U . . .
C43 C 0.2520(3) 0.0378(3) 0.46339(15) 0.0387(7) Uani 1 1 d . . . . .
H43 H 0.201007 0.093860 0.430395 0.046 Uiso 1 1 calc R U . . .
C26 C -0.0581(3) 0.2476(3) 0.87426(15) 0.0359(6) Uani 1 1 d . . . . .
C20 C 0.4534(3) 0.5711(3) 0.70651(16) 0.0398(7) Uani 1 1 d . . . . .
H20A H 0.442332 0.552301 0.753623 0.060 Uiso 1 1 calc R U . . .
H20B H 0.380819 0.656959 0.695126 0.060 Uiso 1 1 calc R U . . .
H20C H 0.550645 0.577883 0.691073 0.060 Uiso 1 1 calc R U . . .
C27 C -0.0613(3) 0.3937(3) 0.85532(15) 0.0367(7) Uani 1 1 d . . . . .
H27 H 0.021160 0.392959 0.820185 0.044 Uiso 1 1 calc R U . . .
C34 C 0.1180(3) 0.5105(4) 0.55054(16) 0.0415(7) Uani 1 1 d . . . . .
H34 H 0.132196 0.428006 0.531689 0.050 Uiso 1 1 calc R U . . .
C42 C 0.3708(3) -0.0750(3) 0.44751(15) 0.0385(7) Uani 1 1 d . . . . .
H42 H 0.399575 -0.097638 0.403801 0.046 Uiso 1 1 calc R U . . .
C13 C 0.7315(3) 0.0720(3) 0.73321(19) 0.0448(8) Uani 1 1 d . . . . .
H13 H 0.799945 -0.010829 0.746280 0.054 Uiso 1 1 calc R U . . .
C31 C 0.0782(3) -0.1979(3) 0.79851(18) 0.0435(7) Uani 1 1 d . . . . .
H31A H 0.006459 -0.227454 0.829813 0.065 Uiso 1 1 calc R U . . .
H31B H 0.151688 -0.277528 0.780000 0.065 Uiso 1 1 calc R U . . .
H31C H 0.029954 -0.137705 0.763862 0.065 Uiso 1 1 calc R U . . .
C38 C 0.0566(3) 0.6414(3) 0.64410(19) 0.0440(8) Uani 1 1 d . . . . .
H38 H 0.028929 0.647591 0.689428 0.053 Uiso 1 1 calc R U . . .
C8 C 0.4339(4) 0.3294(4) 1.01603(15) 0.0463(8) Uani 1 1 d . . . . .
H8A H 0.368101 0.316337 1.055027 0.069 Uiso 1 1 calc R U . . .
H8B H 0.433030 0.424465 1.010354 0.069 Uiso 1 1 calc R U . . .
H8C H 0.532319 0.269968 1.020470 0.069 Uiso 1 1 calc R U . . .
C12 C 0.7793(3) 0.1791(4) 0.7062(2) 0.0511(9) Uani 1 1 d . . . . .
H12 H 0.879845 0.169532 0.700331 0.061 Uiso 1 1 calc R U . . .
C25 C -0.1628(4) 0.2219(4) 0.92365(17) 0.0458(8) Uani 1 1 d . . . . .
H25 H -0.232393 0.296175 0.944610 0.055 Uiso 1 1 calc R U . . .
C23 C -0.0659(3) -0.0175(3) 0.91312(16) 0.0436(8) Uani 1 1 d . . . . .
H23 H -0.068381 -0.107184 0.926916 0.052 Uiso 1 1 calc R U . . .
C36 C 0.1164(4) 0.7434(4) 0.5398(2) 0.0519(9) Uani 1 1 d . . . . .
H36 H 0.130345 0.820112 0.513363 0.062 Uiso 1 1 calc R U . . .
C28 C -0.2024(3) 0.4765(3) 0.82859(17) 0.0442(8) Uani 1 1 d . . . . .
H28A H -0.213181 0.432548 0.791921 0.066 Uiso 1 1 calc R U . . .
H28B H -0.199238 0.568692 0.814189 0.066 Uiso 1 1 calc R U . . .
H28C H -0.284879 0.480949 0.862603 0.066 Uiso 1 1 calc R U . . .
C35 C 0.1373(4) 0.6243(4) 0.51177(19) 0.0537(10) Uani 1 1 d . . . . .
H35 H 0.164586 0.619532 0.466358 0.064 Uiso 1 1 calc R U . . .
C16 C 0.6071(4) -0.1546(3) 0.71914(19) 0.0465(8) Uani 1 1 d . . . . .
H16A H 0.568356 -0.119858 0.678235 0.070 Uiso 1 1 calc R U . . .
H16B H 0.579610 -0.235850 0.736382 0.070 Uiso 1 1 calc R U . . .
H16C H 0.712984 -0.178036 0.711605 0.070 Uiso 1 1 calc R U . . .
C29 C -0.0412(4) 0.4612(4) 0.91235(17) 0.0439(8) Uani 1 1 d . . . . .
H29A H -0.120963 0.463308 0.947481 0.066 Uiso 1 1 calc R U . . .
H29B H -0.040670 0.554344 0.898262 0.066 Uiso 1 1 calc R U . . .
H29C H 0.051019 0.409218 0.927754 0.066 Uiso 1 1 calc R U . . .
C32 C 0.2396(4) -0.2178(4) 0.88155(18) 0.0477(8) Uani 1 1 d . . . . .
H32A H 0.281956 -0.167076 0.904529 0.072 Uiso 1 1 calc R U . . .
H32B H 0.317205 -0.289297 0.858999 0.072 Uiso 1 1 calc R U . . .
H32C H 0.176893 -0.259187 0.912663 0.072 Uiso 1 1 calc R U . . .
C24 C -0.1678(4) 0.0922(4) 0.94271(18) 0.0519(9) Uani 1 1 d . . . . .
H24 H -0.240788 0.077793 0.976000 0.062 Uiso 1 1 calc R U . . .
C37 C 0.0760(4) 0.7529(4) 0.6049(2) 0.0524(9) Uani 1 1 d . . . . .
H37 H 0.061158 0.836022 0.623349 0.063 Uiso 1 1 calc R U . . .
C17 C 0.5991(4) -0.1022(4) 0.83291(17) 0.0497(9) Uani 1 1 d . . . . .
H17A H 0.705108 -0.138157 0.826477 0.075 Uiso 1 1 calc R U . . .
H17B H 0.558501 -0.175185 0.851370 0.075 Uiso 1 1 calc R U . . .
H17C H 0.568034 -0.029336 0.862571 0.075 Uiso 1 1 calc R U . . .

loop_
_atom_site_aniso_label
_atom_site_aniso_U_11
_atom_site_aniso_U_22
_atom_site_aniso_U_33
_atom_site_aniso_U_23
_atom_site_aniso_U_13
_atom_site_aniso_U_12
Se2 0.02830(16) 0.03204(17) 0.02986(17) -0.00323(12) -0.00087(11) -0.01364(12)
Se1 0.02262(15) 0.03576(18) 0.03967(19) 0.00322(13) -0.00291(12) -0.00983(12)
P1 0.0220(3) 0.0312(4) 0.0277(3) -0.0014(3) -0.0014(2) -0.0111(3)
N2 0.0231(10) 0.0307(12) 0.0306(12) -0.0032(9) -0.0006(9) -0.0107(9)
N1 0.0202(10) 0.0298(12) 0.0291(11) -0.0013(9) -0.0012(8) -0.0105(9)
C39 0.0273(12) 0.0336(15) 0.0309(14) -0.0034(11) -0.0007(10) -0.0143(11)
C3 0.0345(14) 0.0355(15) 0.0303(14) 0.0008(12) -0.0021(11) -0.0148(12)
C10 0.0231(12) 0.0323(14) 0.0351(14) -0.0025(11) -0.0030(10) -0.0118(11)
C9 0.0219(12) 0.0323(14) 0.0304(14) -0.0048(11) -0.0011(10) -0.0097(10)
C18 0.0265(12) 0.0298(14) 0.0381(15) -0.0005(12) -0.0023(11) -0.0126(11)
C2 0.0249(12) 0.0334(14) 0.0305(14) -0.0018(11) -0.0014(10) -0.0111(11)
C40 0.0296(13) 0.0327(15) 0.0370(15) -0.0012(12) -0.0039(11) -0.0122(12)
C44 0.0303(14) 0.0377(16) 0.0346(15) -0.0036(12) -0.0040(11) -0.0086(12)
C1 0.0241(12) 0.0266(13) 0.0282(13) 0.0017(10) -0.0025(10) -0.0073(10)
C14 0.0268(13) 0.0337(15) 0.0354(15) 0.0002(12) -0.0051(11) -0.0116(11)
C41 0.0302(14) 0.0382(16) 0.0426(17) -0.0094(13) 0.0036(12) -0.0122(12)
C5 0.0296(13) 0.0462(18) 0.0341(15) -0.0039(13) -0.0027(11) -0.0144(12)
C33 0.0222(12) 0.0395(16) 0.0448(17) 0.0035(13) -0.0100(11) -0.0134(11)
C30 0.0294(13) 0.0331(15) 0.0350(15) 0.0004(12) -0.0001(11) -0.0115(11)
C4 0.0383(15) 0.0402(16) 0.0319(15) -0.0039(12) -0.0040(12) -0.0176(13)
C7 0.0337(14) 0.0369(16) 0.0325(15) 0.0012(12) -0.0029(11) -0.0155(12)
C11 0.0255(14) 0.0386(17) 0.061(2) 0.0021(15) -0.0047(13) -0.0185(12)
C19 0.0346(14) 0.0375(16) 0.0392(16) 0.0006(13) -0.0027(12) -0.0137(12)
C21 0.0238(12) 0.0355(15) 0.0293(14) -0.0023(11) 0.0006(10) -0.0116(11)
C6 0.0380(15) 0.0452(18) 0.0314(15) 0.0043(13) -0.0060(12) -0.0163(13)
C22 0.0276(13) 0.0378(16) 0.0360(15) -0.0021(12) 0.0012(11) -0.0118(12)
C15 0.0279(13) 0.0336(15) 0.0435(17) 0.0024(13) -0.0081(12) -0.0105(12)
C43 0.0365(15) 0.0449(18) 0.0356(16) 0.0008(13) -0.0063(12) -0.0144(13)
C26 0.0329(14) 0.0368(16) 0.0372(16) -0.0061(13) 0.0031(12) -0.0123(12)
C20 0.0437(16) 0.0334(16) 0.0451(18) -0.0053(13) -0.0029(13) -0.0162(13)
C27 0.0295(14) 0.0378(16) 0.0385(16) -0.0069(13) 0.0048(12) -0.0079(12)
C34 0.0332(15) 0.0508(19) 0.0439(18) 0.0052(15) -0.0117(13) -0.0175(14)
C42 0.0382(15) 0.0486(19) 0.0328(15) -0.0097(13) 0.0026(12) -0.0203(14)
C13 0.0240(14) 0.0358(17) 0.073(2) 0.0072(16) -0.0115(14) -0.0083(12)
C31 0.0332(15) 0.0441(18) 0.055(2) -0.0077(15) -0.0046(14) -0.0143(14)
C38 0.0319(15) 0.0399(18) 0.063(2) -0.0038(16) -0.0104(14) -0.0133(13)
C8 0.0471(18) 0.065(2) 0.0312(16) -0.0047(15) -0.0078(13) -0.0223(16)
C12 0.0225(14) 0.0450(19) 0.087(3) 0.0054(18) -0.0080(15) -0.0152(13)
C25 0.0412(17) 0.0446(19) 0.0467(19) -0.0087(15) 0.0159(14) -0.0157(14)
C23 0.0439(17) 0.0386(17) 0.0466(18) -0.0019(14) 0.0116(14) -0.0198(14)
C36 0.0353(16) 0.044(2) 0.080(3) 0.0184(18) -0.0200(17) -0.0195(15)
C28 0.0381(16) 0.0414(18) 0.0462(19) -0.0056(15) -0.0022(14) -0.0035(14)
C35 0.0355(16) 0.076(3) 0.051(2) 0.0160(19) -0.0136(15) -0.0229(17)
C16 0.0404(17) 0.0346(17) 0.067(2) -0.0053(16) -0.0118(15) -0.0117(14)
C29 0.0437(17) 0.0430(18) 0.0458(18) -0.0097(15) 0.0018(14) -0.0161(14)
C32 0.0474(18) 0.0419(19) 0.049(2) 0.0022(15) -0.0111(15) -0.0073(15)
C24 0.0500(19) 0.049(2) 0.052(2) -0.0064(16) 0.0201(16) -0.0214(16)
C37 0.0368(17) 0.0409(19) 0.082(3) -0.0005(18) -0.0167(17) -0.0130(15)
C17 0.0425(17) 0.051(2) 0.0466(19) 0.0124(16) -0.0092(15) -0.0067(15)

loop_
_atom_type_symbol
_atom_type_description
_atom_type_scat_dispersion_real
_atom_type_scat_dispersion_imag
_atom_type_scat_source
C C 0.0181 0.0091 'International Tables Vol C Tables 4.2.6.8 and 6.1.1.4'
H H 0.0000 0.0000 'International Tables Vol C Tables 4.2.6.8 and 6.1.1.4'
N N 0.0311 0.0180 'International Tables Vol C Tables 4.2.6.8 and 6.1.1.4'
P P 0.2955 0.4335 'International Tables Vol C Tables 4.2.6.8 and 6.1.1.4'
Se Se -0.7943 1.1372 'International Tables Vol C Tables 4.2.6.8 and 6.1.1.4'

loop_
_geom_angle_atom_site_label_1
_geom_angle_atom_site_label_2
_geom_angle_atom_site_label_3
_geom_angle
_geom_angle_site_symmetry_1
_geom_angle_site_symmetry_3
_geom_angle_publ_flag
C39 Se2 P1 95.43(9) . . ?
C33 Se1 P1 97.61(8) . . ?
Se1 P1 Se2 100.30(3) . . ?
N1 P1 Se2 103.22(8) . . ?
N1 P1 Se1 102.41(8) . . ?
C1 N2 C21 124.8(2) . . ?
C9 N1 P1 113.78(17) . . ?
C1 N1 P1 122.35(18) . . ?
C1 N1 C9 121.8(2) . . ?
C40 C39 Se2 119.6(2) . . ?
C44 C39 Se2 120.7(2) . . ?
C44 C39 C40 119.7(3) . . ?
C2 C3 H3 119.6 . . ?
C4 C3 H3 119.6 . . ?
C4 C3 C2 120.9(3) . . ?
C9 C10 C18 124.0(2) . . ?
C11 C10 C9 118.5(3) . . ?
C11 C10 C18 117.5(3) . . ?
C10 C9 N1 119.4(2) . . ?
C10 C9 C14 121.0(2) . . ?
C14 C9 N1 119.6(2) . . ?
C10 C18 H18 108.2 . . ?
C10 C18 C19 111.5(2) . . ?
C10 C18 C20 111.3(2) . . ?
C19 C18 H18 108.2 . . ?
C19 C18 C20 109.2(2) . . ?
C20 C18 H18 108.2 . . ?
C3 C2 C1 120.1(3) . . ?
C3 C2 C7 118.4(3) . . ?
C7 C2 C1 121.4(3) . . ?
C39 C40 H40 120.0 . . ?
C41 C40 C39 120.0(3) . . ?
C41 C40 H40 120.0 . . ?
C39 C44 H44 119.9 . . ?
C39 C44 C43 120.2(3) . . ?
C43 C44 H44 119.9 . . ?
N2 C1 N1 116.2(2) . . ?
N2 C1 C2 127.2(2) . . ?
N1 C1 C2 116.5(2) . . ?
C9 C14 C15 124.8(2) . . ?
C13 C14 C9 117.9(3) . . ?
C13 C14 C15 117.3(3) . . ?
C40 C41 H41 119.7 . . ?
C40 C41 C42 120.7(3) . . ?
C42 C41 H41 119.7 . . ?
C4 C5 C6 118.4(3) . . ?
C4 C5 C8 120.6(3) . . ?
C6 C5 C8 121.0(3) . . ?
C34 C33 Se1 122.2(3) . . ?
C34 C33 C38 120.2(3) . . ?
C38 C33 Se1 117.5(3) . . ?
C22 C30 H30 107.6 . . ?
C22 C30 C31 111.5(2) . . ?
C31 C30 H30 107.6 . . ?
C32 C30 H30 107.6 . . ?
C32 C30 C22 112.1(3) . . ?
C32 C30 C31 110.1(3) . . ?
C3 C4 C5 120.8(3) . . ?
C3 C4 H4 119.6 . . ?
C5 C4 H4 119.6 . . ?
C2 C7 H7 119.9 . . ?
C6 C7 C2 120.3(3) . . ?
C6 C7 H7 119.9 . . ?
C10 C11 H11 119.6 . . ?
C12 C11 C10 120.9(3) . . ?
C12 C11 H11 119.6 . . ?
C18 C19 H19A 109.5 . . ?
C18 C19 H19B 109.5 . . ?
C18 C19 H19C 109.5 . . ?
H19A C19 H19B 109.5 . . ?
H19A C19 H19C 109.5 . . ?
H19B C19 H19C 109.5 . . ?
C22 C21 N2 117.9(2) . . ?
C22 C21 C26 120.3(3) . . ?
C26 C21 N2 121.6(3) . . ?
C5 C6 H6 119.4 . . ?
C7 C6 C5 121.2(3) . . ?
C7 C6 H6 119.4 . . ?
C21 C22 C30 121.8(2) . . ?
C23 C22 C30 118.9(3) . . ?
C23 C22 C21 119.3(3) . . ?
C14 C15 H15 108.2 . . ?
C14 C15 C16 110.5(3) . . ?
C14 C15 C17 111.8(3) . . ?
C16 C15 H15 108.2 . . ?
C16 C15 C17 109.6(3) . . ?
C17 C15 H15 108.2 . . ?
C44 C43 H43 120.1 . . ?
C44 C43 C42 119.8(3) . . ?
C42 C43 H43 120.1 . . ?
C21 C26 C27 123.3(3) . . ?
C25 C26 C21 118.0(3) . . ?
C25 C26 C27 118.7(3) . . ?
C18 C20 H20A 109.5 . . ?
C18 C20 H20B 109.5 . . ?
C18 C20 H20C 109.5 . . ?
H20A C20 H20B 109.5 . . ?
H20A C20 H20C 109.5 . . ?
H20B C20 H20C 109.5 . . ?
C26 C27 H27 107.9 . . ?
C26 C27 C28 111.0(3) . . ?
C26 C27 C29 111.4(3) . . ?
C28 C27 H27 107.9 . . ?
C29 C27 H27 107.9 . . ?
C29 C27 C28 110.5(3) . . ?
C33 C34 H34 120.3 . . ?
C33 C34 C35 119.3(4) . . ?
C35 C34 H34 120.3 . . ?
C41 C42 C43 119.7(3) . . ?
C41 C42 H42 120.2 . . ?
C43 C42 H42 120.2 . . ?
C14 C13 H13 119.2 . . ?
C12 C13 C14 121.7(3) . . ?
C12 C13 H13 119.2 . . ?
C30 C31 H31A 109.5 . . ?
C30 C31 H31B 109.5 . . ?
C30 C31 H31C 109.5 . . ?
H31A C31 H31B 109.5 . . ?
H31A C31 H31C 109.5 . . ?
H31B C31 H31C 109.5 . . ?
C33 C38 H38 120.2 . . ?
C37 C38 C33 119.6(4) . . ?
C37 C38 H38 120.2 . . ?
C5 C8 H8A 109.5 . . ?
C5 C8 H8B 109.5 . . ?
C5 C8 H8C 109.5 . . ?
H8A C8 H8B 109.5 . . ?
H8A C8 H8C 109.5 . . ?
H8B C8 H8C 109.5 . . ?
C11 C12 H12 120.0 . . ?
C13 C12 C11 120.0(3) . . ?
C13 C12 H12 120.0 . . ?
C26 C25 H25 119.0 . . ?
C24 C25 C26 121.9(3) . . ?
C24 C25 H25 119.0 . . ?
C22 C23 H23 119.6 . . ?
C24 C23 C22 120.7(3) . . ?
C24 C23 H23 119.6 . . ?
C35 C36 H36 119.4 . . ?
C37 C36 H36 119.4 . . ?
C37 C36 C35 121.2(4) . . ?
C27 C28 H28A 109.5 . . ?
C27 C28 H28B 109.5 . . ?
C27 C28 H28C 109.5 . . ?
H28A C28 H28B 109.5 . . ?
H28A C28 H28C 109.5 . . ?
H28B C28 H28C 109.5 . . ?
C34 C35 H35 120.1 . . ?
C36 C35 C34 119.7(4) . . ?
C36 C35 H35 120.1 . . ?
C15 C16 H16A 109.5 . . ?
C15 C16 H16B 109.5 . . ?
C15 C16 H16C 109.5 . . ?
H16A C16 H16B 109.5 . . ?
H16A C16 H16C 109.5 . . ?
H16B C16 H16C 109.5 . . ?
C27 C29 H29A 109.5 . . ?
C27 C29 H29B 109.5 . . ?
C27 C29 H29C 109.5 . . ?
H29A C29 H29B 109.5 . . ?
H29A C29 H29C 109.5 . . ?
H29B C29 H29C 109.5 . . ?
C30 C32 H32A 109.5 . . ?
C30 C32 H32B 109.5 . . ?
C30 C32 H32C 109.5 . . ?
H32A C32 H32B 109.5 . . ?
H32A C32 H32C 109.5 . . ?
H32B C32 H32C 109.5 . . ?
C25 C24 C23 119.7(3) . . ?
C25 C24 H24 120.1 . . ?
C23 C24 H24 120.1 . . ?
C38 C37 H37 120.0 . . ?
C36 C37 C38 120.0(4) . . ?
C36 C37 H37 120.0 . . ?
C15 C17 H17A 109.5 . . ?
C15 C17 H17B 109.5 . . ?
C15 C17 H17C 109.5 . . ?
H17A C17 H17B 109.5 . . ?
H17A C17 H17C 109.5 . . ?
H17B C17 H17C 109.5 . . ?

loop_
_geom_bond_atom_site_label_1
_geom_bond_atom_site_label_2
_geom_bond_distance
_geom_bond_site_symmetry_2
_geom_bond_publ_flag
Se2 P1 2.2730(8) . ?
Se2 C39 1.931(3) . ?
Se1 P1 2.2712(7) . ?
Se1 C33 1.919(3) . ?
P1 N1 1.729(2) . ?
N2 C1 1.279(3) . ?
N2 C21 1.425(3) . ?
N1 C9 1.461(3) . ?
N1 C1 1.413(3) . ?
C39 C40 1.391(4) . ?
C39 C44 1.385(4) . ?
C3 H3 0.9500 . ?
C3 C2 1.395(4) . ?
C3 C4 1.382(4) . ?
C10 C9 1.400(4) . ?
C10 C18 1.522(4) . ?
C10 C11 1.399(4) . ?
C9 C14 1.412(4) . ?
C18 H18 1.0000 . ?
C18 C19 1.527(4) . ?
C18 C20 1.537(4) . ?
C2 C1 1.485(4) . ?
C2 C7 1.400(4) . ?
C40 H40 0.9500 . ?
C40 C41 1.378(4) . ?
C44 H44 0.9500 . ?
C44 C43 1.390(4) . ?
C14 C15 1.513(4) . ?
C14 C13 1.395(4) . ?
C41 H41 0.9500 . ?
C41 C42 1.381(5) . ?
C5 C4 1.389(4) . ?
C5 C6 1.395(5) . ?
C5 C8 1.508(4) . ?
C33 C34 1.380(5) . ?
C33 C38 1.403(5) . ?
C30 H30 1.0000 . ?
C30 C22 1.526(4) . ?
C30 C31 1.528(4) . ?
C30 C32 1.522(4) . ?
C4 H4 0.9500 . ?
C7 H7 0.9500 . ?
C7 C6 1.381(4) . ?
C11 H11 0.9500 . ?
C11 C12 1.382(4) . ?
C19 H19A 0.9800 . ?
C19 H19B 0.9800 . ?
C19 H19C 0.9800 . ?
C21 C22 1.408(4) . ?
C21 C26 1.414(4) . ?
C6 H6 0.9500 . ?
C22 C23 1.394(4) . ?
C15 H15 1.0000 . ?
C15 C16 1.528(5) . ?
C15 C17 1.531(4) . ?
C43 H43 0.9500 . ?
C43 C42 1.392(4) . ?
C26 C27 1.517(4) . ?
C26 C25 1.400(4) . ?
C20 H20A 0.9800 . ?
C20 H20B 0.9800 . ?
C20 H20C 0.9800 . ?
C27 H27 1.0000 . ?
C27 C28 1.536(4) . ?
C27 C29 1.533(4) . ?
C34 H34 0.9500 . ?
C34 C35 1.400(5) . ?
C42 H42 0.9500 . ?
C13 H13 0.9500 . ?
C13 C12 1.371(5) . ?
C31 H31A 0.9800 . ?
C31 H31B 0.9800 . ?
C31 H31C 0.9800 . ?
C38 H38 0.9500 . ?
C38 C37 1.385(5) . ?
C8 H8A 0.9800 . ?
C8 H8B 0.9800 . ?
C8 H8C 0.9800 . ?
C12 H12 0.9500 . ?
C25 H25 0.9500 . ?
C25 C24 1.375(5) . ?
C23 H23 0.9500 . ?
C23 C24 1.387(5) . ?
C36 H36 0.9500 . ?
C36 C35 1.380(6) . ?
C36 C37 1.366(6) . ?
C28 H28A 0.9800 . ?
C28 H28B 0.9800 . ?
C28 H28C 0.9800 . ?
C35 H35 0.9500 . ?
C16 H16A 0.9800 . ?
C16 H16B 0.9800 . ?
C16 H16C 0.9800 . ?
C29 H29A 0.9800 . ?
C29 H29B 0.9800 . ?
C29 H29C 0.9800 . ?
C32 H32A 0.9800 . ?
C32 H32B 0.9800 . ?
C32 H32C 0.9800 . ?
C24 H24 0.9500 . ?
C37 H37 0.9500 . ?
C17 H17A 0.9800 . ?
C17 H17B 0.9800 . ?
C17 H17C 0.9800 . ?

loop_
_geom_torsion_atom_site_label_1
_geom_torsion_atom_site_label_2
_geom_torsion_atom_site_label_3
_geom_torsion_atom_site_label_4
_geom_torsion
_geom_torsion_site_symmetry_1
_geom_torsion_site_symmetry_2
_geom_torsion_site_symmetry_3
_geom_torsion_site_symmetry_4
_geom_torsion_publ_flag
Se2 P1 N1 C9 111.86(18) . . . . ?
Se2 P1 N1 C1 -51.9(2) . . . . ?
Se2 C39 C40 C41 176.7(2) . . . . ?
Se2 C39 C44 C43 -177.0(2) . . . . ?
Se1 P1 N1 C9 -144.27(17) . . . . ?
Se1 P1 N1 C1 52.0(2) . . . . ?
Se1 C33 C34 C35 177.6(2) . . . . ?
Se1 C33 C38 C37 -177.6(2) . . . . ?
P1 N1 C9 C10 72.0(3) . . . . ?
P1 N1 C9 C14 -105.3(3) . . . . ?
P1 N1 C1 N2 11.2(3) . . . . ?
P1 N1 C1 C2 -165.96(19) . . . . ?
N2 C21 C22 C30 6.7(4) . . . . ?
N2 C21 C22 C23 -174.5(3) . . . . ?
N2 C21 C26 C27 -4.9(5) . . . . ?
N2 C21 C26 C25 173.8(3) . . . . ?
N1 C9 C14 C15 1.1(4) . . . . ?
N1 C9 C14 C13 178.3(3) . . . . ?
C39 C40 C41 C42 -0.3(5) . . . . ?
C39 C44 C43 C42 1.0(5) . . . . ?
C3 C2 C1 N2 -135.8(3) . . . . ?
C3 C2 C1 N1 40.9(3) . . . . ?
C3 C2 C7 C6 -1.4(4) . . . . ?
C10 C9 C14 C15 -176.1(3) . . . . ?
C10 C9 C14 C13 1.1(4) . . . . ?
C10 C11 C12 C13 0.5(6) . . . . ?
C9 N1 C1 N2 -151.3(2) . . . . ?
C9 N1 C1 C2 31.5(4) . . . . ?
C9 C10 C18 C19 -112.1(3) . . . . ?
C9 C10 C18 C20 125.8(3) . . . . ?
C9 C10 C11 C12 -1.0(5) . . . . ?
C9 C14 C15 C16 111.9(3) . . . . ?
C9 C14 C15 C17 -125.6(3) . . . . ?
C9 C14 C13 C12 -1.6(5) . . . . ?
C18 C10 C9 N1 1.9(4) . . . . ?
C18 C10 C9 C14 179.2(3) . . . . ?
C18 C10 C11 C12 180.0(3) . . . . ?
C2 C3 C4 C5 0.1(4) . . . . ?
C2 C7 C6 C5 0.4(4) . . . . ?
C40 C39 C44 C43 0.2(5) . . . . ?
C40 C41 C42 C43 1.4(5) . . . . ?
C44 C39 C40 C41 -0.6(4) . . . . ?
C44 C43 C42 C41 -1.8(5) . . . . ?
C1 N2 C21 C22 -114.7(3) . . . . ?
C1 N2 C21 C26 70.6(4) . . . . ?
C1 N1 C9 C10 -124.1(3) . . . . ?
C1 N1 C9 C14 58.6(4) . . . . ?
C1 C2 C7 C6 -179.5(3) . . . . ?
C14 C13 C12 C11 0.8(6) . . . . ?
C33 C34 C35 C36 0.1(5) . . . . ?
C33 C38 C37 C36 -0.3(5) . . . . ?
C30 C22 C23 C24 179.6(3) . . . . ?
C4 C3 C2 C1 179.3(3) . . . . ?
C4 C3 C2 C7 1.2(4) . . . . ?
C4 C5 C6 C7 0.9(4) . . . . ?
C7 C2 C1 N2 42.2(4) . . . . ?
C7 C2 C1 N1 -141.0(3) . . . . ?
C11 C10 C9 N1 -177.1(3) . . . . ?
C11 C10 C9 C14 0.2(4) . . . . ?
C11 C10 C18 C19 66.9(3) . . . . ?
C11 C10 C18 C20 -55.3(4) . . . . ?
C21 N2 C1 N1 -173.7(2) . . . . ?
C21 N2 C1 C2 3.1(4) . . . . ?
C21 C22 C23 C24 0.7(5) . . . . ?
C21 C26 C27 C28 116.0(3) . . . . ?
C21 C26 C27 C29 -120.4(3) . . . . ?
C21 C26 C25 C24 0.2(6) . . . . ?
C6 C5 C4 C3 -1.2(4) . . . . ?
C22 C21 C26 C27 -179.5(3) . . . . ?
C22 C21 C26 C25 -0.8(5) . . . . ?
C22 C23 C24 C25 -1.2(6) . . . . ?
C15 C14 C13 C12 175.8(4) . . . . ?
C26 C21 C22 C30 -178.5(3) . . . . ?
C26 C21 C22 C23 0.4(5) . . . . ?
C26 C25 C24 C23 0.8(6) . . . . ?
C27 C26 C25 C24 179.0(3) . . . . ?
C34 C33 C38 C37 -0.2(4) . . . . ?
C13 C14 C15 C16 -65.3(4) . . . . ?
C13 C14 C15 C17 57.1(4) . . . . ?
C31 C30 C22 C21 -117.5(3) . . . . ?
C31 C30 C22 C23 63.7(4) . . . . ?
C38 C33 C34 C35 0.3(4) . . . . ?
C8 C5 C4 C3 178.7(3) . . . . ?
C8 C5 C6 C7 -178.9(3) . . . . ?
C25 C26 C27 C28 -62.8(4) . . . . ?
C25 C26 C27 C29 60.9(4) . . . . ?
C35 C36 C37 C38 0.6(5) . . . . ?
C32 C30 C22 C21 118.6(3) . . . . ?
C32 C30 C22 C23 -60.3(4) . . . . ?
C37 C36 C35 C34 -0.5(5) . . . . ?
